data_4512733
loop_
_publ_author_name
'Servati-Gargari, Masoumeh'
'Mahmoudi, Ghodrat'
'Batten, Stuart R.'
'Stilinovi\'c, Vladimir'
'Butler, Derek'
'Beauvais, Laurance'
'Kassel, William Scott'
'Dougherty, William G.'
'VanDerveer, Donald'

_publ_section_title
;
 Control of Interpenetration in Two-Dimensional Metal--Organic Frameworks
 by Modification of Hydrogen Bonding Capability of the Organic Bridging
 Subunits
;
_journal_issue 3
_journal_name_full 'Crystal Growth &amp; Design'
_journal_page_first 1336
_journal_paper_doi 10.1021/cg501741r
_journal_volume 15
_journal_year 2015
_chemical_formula_moiety '2 C10H10N4O, 2 S C N 1-, Mn 2+, 4 C2 H3 N'
_chemical_formula_sum 'C34 H32 Mn N14 O2 S2'
_chemical_formula_weight 787.80
_chemical_name_systematic
;
 ?
;
_space_group_IT_number 14
_symmetry_cell_setting monoclinic
_symmetry_space_group_name_Hall '-P 2ybc'
_symmetry_space_group_name_H-M 'P 1 21/c 1'
_atom_sites_solution_hydrogens geom
_atom_sites_solution_primary direct
_atom_sites_solution_secondary difmap
_audit_creation_method SHELXL-97
_cell_angle_alpha 90.00
_cell_angle_beta 90.151(7)
_cell_angle_gamma 90.00
_cell_formula_units_Z 2
_cell_length_a 8.788(5)
_cell_length_b 24.442(13)
_cell_length_c 9.410(5)
_cell_measurement_reflns_used 5373
_cell_measurement_temperature 153(2)
_cell_measurement_theta_max 27.5
_cell_measurement_theta_min 2.0
_cell_volume 2021.2(19)
_computing_cell_refinement 'CrystalClear (Rigaku Inc., 2008)'
_computing_data_collection 'CrystalClear (Rigaku Inc., 2008)'
_computing_data_reduction 'CrystalClear (Rigaku Inc., 2008)'
_computing_molecular_graphics 'XP SHELXTL/PC, Siemens Analytical'
_computing_structure_refinement 'XL SHELXTL/PC, Siemens Analytical'
_computing_structure_solution
;

SIR97 - Altomare A., Burla M.C., Camalli M., Cascarano G.L., Giacovazzo C., 
Guagliardi A., Moliterni A.G.G., Polidori G.,Spagna R.
;
_diffrn_ambient_temperature 153(2)
_diffrn_measured_fraction_theta_full 0.997
_diffrn_measured_fraction_theta_max 0.997
_diffrn_measurement_device_type 'Rigaku SCX-Mini with Mercury CCD'
_diffrn_measurement_method \w-scans
_diffrn_radiation_monochromator graphite
_diffrn_radiation_source 'fine-focus sealed tube'
_diffrn_radiation_type MoK\a
_diffrn_radiation_wavelength 0.71075
_diffrn_reflns_av_R_equivalents 0.0916
_diffrn_reflns_av_sigmaI/netI 0.0482
_diffrn_reflns_limit_h_max 11
_diffrn_reflns_limit_h_min -11
_diffrn_reflns_limit_k_max 31
_diffrn_reflns_limit_k_min -31
_diffrn_reflns_limit_l_max 12
_diffrn_reflns_limit_l_min -12
_diffrn_reflns_number 37764
_diffrn_reflns_theta_full 27.50
_diffrn_reflns_theta_max 27.50
_diffrn_reflns_theta_min 2.32
_exptl_absorpt_coefficient_mu 0.478
_exptl_absorpt_correction_T_max 1.00
_exptl_absorpt_correction_T_min 0.793
_exptl_absorpt_correction_type multi-scan
_exptl_absorpt_process_details
;
Abscor. T. Higashi (2001). The Rigaku Corporation, Tokyo, Japan.
;
_exptl_crystal_colour yellow
_exptl_crystal_density_diffrn 1.294
_exptl_crystal_density_method 'not measured'
_exptl_crystal_description prisms
_exptl_crystal_F_000 814
_exptl_crystal_size_max 0.54
_exptl_crystal_size_mid 0.35
_exptl_crystal_size_min 0.20
_refine_diff_density_max 0.351
_refine_diff_density_min -0.482
_refine_diff_density_rms 0.061
_refine_ls_extinction_method none
_refine_ls_goodness_of_fit_ref 1.084
_refine_ls_hydrogen_treatment constr
_refine_ls_matrix_type full
_refine_ls_number_parameters 243
_refine_ls_number_reflns 4631
_refine_ls_number_restraints 17
_refine_ls_restrained_S_all 1.085
_refine_ls_R_factor_all 0.0485
_refine_ls_R_factor_gt 0.0447
_refine_ls_shift/su_max 0.001
_refine_ls_shift/su_mean 0.000
_refine_ls_structure_factor_coef Fsqd
_refine_ls_weighting_details 'calc w=1/[\s^2^(Fo^2^)+(0.0461P)^2^+0.8902P] where P=(Fo^2^+2Fc^2^)/3'
_refine_ls_weighting_scheme calc
_refine_ls_wR_factor_gt 0.1163
_refine_ls_wR_factor_ref 0.1190
_reflns_number_gt 4214
_reflns_number_total 4631
_reflns_threshold_expression >2sigma(I)
_cod_data_source_file cg501741r_si_002.cif
_cod_data_source_block 5
_cod_depositor_comments
;
The following automatic conversions were performed:

'_symmetry_cell_setting' value 'Monoclinic' changed to 'monoclinic'
according to
/usr/data/users/saulius/crontab/automatic-downloads/rss-feeds/ACS/lib/dictionaries/cif_core.dic
dictionary named 'cif_core.dic' version 2.4.2 from 2011-04-26.

Automatic conversion script
Id: cif_fix_values 3008 2015-01-20 13:52:24Z robertas 

 Adding full bibliography for 4512729--4512734.cif.
;
_cod_original_sg_symbol_H-M P21/c
_cod_database_code 4512733

loop_
_symmetry_equiv_pos_as_xyz
'x, y, z'
'-x, y+1/2, -z+1/2'
'-x, -y, -z'
'x, -y-1/2, z-1/2'

loop_
_atom_site_label
_atom_site_type_symbol
_atom_site_fract_x
_atom_site_fract_y
_atom_site_fract_z
_atom_site_U_iso_or_equiv
_atom_site_adp_type
_atom_site_occupancy
_atom_site_symmetry_multiplicity
_atom_site_calc_flag
_atom_site_refinement_flags
_atom_site_disorder_assembly
_atom_site_disorder_group
C1 C 0.3369(2) 0.61765(7) 0.51816(18) 0.0279(4) Uani 1 1 d . . .
H1 H 0.3277 0.6109 0.4191 0.034 Uiso 1 1 calc R . .
C2 C 0.2663(2) 0.66358(7) 0.57354(18) 0.0269(4) Uani 1 1 d . . .
H2 H 0.2097 0.6875 0.5138 0.032 Uiso 1 1 calc R . .
C3 C 0.2800(2) 0.67407(7) 0.71876(18) 0.0226(3) Uani 1 1 d . . .
C4 C 0.3675(2) 0.63888(7) 0.80059(18) 0.0265(4) Uani 1 1 d . . .
H4 H 0.3814 0.6455 0.8993 0.032 Uiso 1 1 calc R . .
C5 C 0.4344(2) 0.59391(7) 0.73646(19) 0.0266(4) Uani 1 1 d . . .
H5 H 0.4949 0.5702 0.7933 0.032 Uiso 1 1 calc R . .
C6 C 0.1973(2) 0.71902(7) 0.79505(18) 0.0239(3) Uani 1 1 d . . .
C7 C -0.0140(2) 0.83348(7) 0.69570(19) 0.0279(4) Uani 1 1 d . . .
H7 H 0.0089 0.8343 0.5971 0.034 Uiso 1 1 calc R . .
C8 C -0.1169(2) 0.87416(7) 0.75959(19) 0.0262(4) Uani 1 1 d . . .
C9 C -0.2013(2) 0.90967(8) 0.6750(2) 0.0335(4) Uani 1 1 d . . .
H9 H -0.1887 0.9096 0.5748 0.040 Uiso 1 1 calc R . .
C10 C -0.3038(2) 0.94517(8) 0.7383(2) 0.0310(4) Uani 1 1 d . . .
H10 H -0.3623 0.9686 0.6789 0.037 Uiso 1 1 calc R . .
C11 C -0.2418(2) 0.91390(8) 0.96045(19) 0.0301(4) Uani 1 1 d . . .
H11 H -0.2551 0.9153 1.0605 0.036 Uiso 1 1 calc R . .
C12 C -0.1382(2) 0.87678(8) 0.9065(2) 0.0308(4) Uani 1 1 d . . .
H12 H -0.0824 0.8535 0.9684 0.037 Uiso 1 1 calc R . .
C13 C 0.2985(2) 0.52556(7) 0.21487(19) 0.0257(4) Uani 1 1 d . . .
C14 C 0.9461(3) 0.59782(13) 0.7763(2) 0.0503(6) Uani 1 1 d . . .
C15 C 1.0287(3) 0.54908(11) 0.7346(3) 0.0543(6) Uani 1 1 d . . .
H15A H 0.9905 0.5362 0.6426 0.081 Uiso 1 1 calc R . .
H15B H 1.0140 0.5205 0.8063 0.081 Uiso 1 1 calc R . .
H15C H 1.1373 0.5576 0.7268 0.081 Uiso 1 1 calc R . .
N1 N 0.41777(17) 0.58219(6) 0.59718(15) 0.0232(3) Uani 1 1 d . . .
N2 N 0.13134(18) 0.75783(6) 0.71240(15) 0.0256(3) Uani 1 1 d . . .
H2A H 0.1445 0.7580 0.6197 0.031 Uiso 1 1 calc R . .
N3 N 0.04340(18) 0.79695(6) 0.77728(16) 0.0258(3) Uani 1 1 d . . .
N4 N -0.32447(17) 0.94799(6) 0.87969(16) 0.0248(3) Uani 1 1 d . . .
N5 N 0.34629(18) 0.50946(6) 0.32213(17) 0.0270(3) Uani 1 1 d . . .
N6 N 0.8810(3) 0.63638(12) 0.8075(3) 0.0687(7) Uani 1 1 d . . .
O1 O 0.18855(17) 0.71846(5) 0.92530(13) 0.0324(3) Uani 1 1 d . . .
S1 S 0.22899(9) 0.54765(3) 0.06548(6) 0.0586(2) Uani 1 1 d . . .
Mn1 Mn 0.5000 0.5000 0.5000 0.01783(11) Uani 1 2 d S . .
N7 N 0.4933(10) 0.8044(4) 0.7191(10) 0.095(3) Uiso 0.53 1 d PDU A 1
C16 C 0.5770(11) 0.7744(4) 0.6628(9) 0.073(2) Uiso 0.53 1 d PDU A 1
C17 C 0.6735(11) 0.7415(4) 0.5734(10) 0.105(3) Uiso 0.53 1 d PDU A 1
H17A H 0.6106 0.7205 0.5069 0.158 Uiso 0.53 1 calc PR A 1
H17B H 0.7332 0.7164 0.6324 0.158 Uiso 0.53 1 calc PR A 1
H17C H 0.7425 0.7654 0.5201 0.158 Uiso 0.53 1 calc PR A 1
N8 N 0.5036(12) 0.7960(4) 0.7552(10) 0.092(3) Uiso 0.47 1 d PDU B 2
C18 C 0.5583(13) 0.7847(5) 0.6479(10) 0.074(3) Uiso 0.47 1 d PDU B 2
C19 C 0.6477(13) 0.7617(5) 0.5321(10) 0.108(3) Uiso 0.47 1 d PDU B 2
H19A H 0.7065 0.7304 0.5672 0.162 Uiso 0.47 1 calc PR B 2
H19B H 0.7172 0.7896 0.4953 0.162 Uiso 0.47 1 calc PR B 2
H19C H 0.5793 0.7496 0.4559 0.162 Uiso 0.47 1 calc PR B 2

loop_
_atom_site_aniso_label
_atom_site_aniso_U_11
_atom_site_aniso_U_22
_atom_site_aniso_U_33
_atom_site_aniso_U_23
_atom_site_aniso_U_13
_atom_site_aniso_U_12
C1 0.0428(10) 0.0231(8) 0.0180(8) -0.0003(6) 0.0020(7) 0.0052(7)
C2 0.0408(10) 0.0211(8) 0.0188(8) 0.0009(6) -0.0003(7) 0.0073(7)
C3 0.0296(8) 0.0187(7) 0.0194(8) -0.0006(6) 0.0046(6) 0.0010(6)
C4 0.0365(9) 0.0246(8) 0.0184(8) -0.0018(6) -0.0007(7) 0.0034(7)
C5 0.0326(9) 0.0251(8) 0.0220(8) -0.0002(6) -0.0031(7) 0.0055(7)
C6 0.0330(9) 0.0195(8) 0.0193(8) -0.0013(6) 0.0040(7) 0.0012(6)
C7 0.0358(10) 0.0277(9) 0.0203(8) -0.0019(7) 0.0056(7) 0.0086(7)
C8 0.0292(9) 0.0247(8) 0.0248(9) -0.0012(6) 0.0045(7) 0.0062(7)
C9 0.0448(11) 0.0348(10) 0.0209(9) 0.0030(7) 0.0082(8) 0.0134(8)
C10 0.0385(10) 0.0310(9) 0.0237(9) 0.0040(7) 0.0051(7) 0.0118(8)
C11 0.0327(10) 0.0364(10) 0.0211(8) -0.0044(7) 0.0003(7) 0.0113(8)
C12 0.0347(10) 0.0350(10) 0.0227(9) -0.0031(7) -0.0006(7) 0.0151(8)
C13 0.0262(8) 0.0255(8) 0.0254(9) -0.0012(7) 0.0028(7) -0.0001(6)
C14 0.0491(14) 0.0722(18) 0.0294(11) 0.0058(11) -0.0061(10) -0.0199(13)
C15 0.0418(13) 0.0637(16) 0.0573(16) 0.0161(13) -0.0111(11) -0.0090(11)
N1 0.0275(7) 0.0203(7) 0.0219(7) -0.0002(5) 0.0033(6) 0.0022(5)
N2 0.0373(8) 0.0231(7) 0.0163(7) -0.0005(5) 0.0070(6) 0.0089(6)
N3 0.0328(8) 0.0235(7) 0.0212(7) -0.0036(6) 0.0060(6) 0.0062(6)
N4 0.0274(7) 0.0244(7) 0.0227(7) -0.0016(6) 0.0030(6) 0.0058(6)
N5 0.0285(8) 0.0257(7) 0.0268(8) 0.0016(6) -0.0041(6) -0.0008(6)
N6 0.0761(17) 0.0838(19) 0.0462(13) -0.0117(13) -0.0005(12) -0.0086(15)
O1 0.0543(9) 0.0265(6) 0.0165(6) -0.0011(5) 0.0043(6) 0.0074(6)
S1 0.0683(4) 0.0771(5) 0.0302(3) 0.0206(3) -0.0110(3) 0.0032(3)
Mn1 0.02035(19) 0.01568(18) 0.01746(19) 0.00051(11) 0.00145(13) -0.00034(11)

loop_
_atom_type_symbol
_atom_type_description
_atom_type_scat_dispersion_real
_atom_type_scat_dispersion_imag
_atom_type_scat_source
C C 0.0033 0.0016 'International Tables Vol C Tables 4.2.6.8 and 6.1.1.4'
H H 0.0000 0.0000 'International Tables Vol C Tables 4.2.6.8 and 6.1.1.4'
N N 0.0061 0.0033 'International Tables Vol C Tables 4.2.6.8 and 6.1.1.4'
O O 0.0106 0.0060 'International Tables Vol C Tables 4.2.6.8 and 6.1.1.4'
S S 0.1246 0.1234 'International Tables Vol C Tables 4.2.6.8 and 6.1.1.4'
Mn Mn 0.3368 0.7283 'International Tables Vol C Tables 4.2.6.8 and 6.1.1.4'

loop_
_geom_angle_atom_site_label_1
_geom_angle_atom_site_label_2
_geom_angle_atom_site_label_3
_geom_angle
_geom_angle_site_symmetry_1
_geom_angle_site_symmetry_3
N1 C1 C2 123.45(16) . .
N1 C1 H1 118.3 . .
C2 C1 H1 118.3 . .
C1 C2 C3 118.68(16) . .
C1 C2 H2 120.7 . .
C3 C2 H2 120.7 . .
C4 C3 C2 118.45(16) . .
C4 C3 C6 117.20(15) . .
C2 C3 C6 124.21(16) . .
C3 C4 C5 119.07(16) . .
C3 C4 H4 120.5 . .
C5 C4 H4 120.5 . .
N1 C5 C4 123.12(16) . .
N1 C5 H5 118.4 . .
C4 C5 H5 118.4 . .
O1 C6 N2 123.54(16) . .
O1 C6 C3 120.03(15) . .
N2 C6 C3 116.39(15) . .
N3 C7 C8 117.86(16) . .
N3 C7 H7 121.1 . .
C8 C7 H7 121.1 . .
C9 C8 C12 117.73(16) . .
C9 C8 C7 120.97(17) . .
C12 C8 C7 121.24(16) . .
C10 C9 C8 119.43(17) . .
C10 C9 H9 120.3 . .
C8 C9 H9 120.3 . .
N4 C10 C9 123.10(17) . .
N4 C10 H10 118.4 . .
C9 C10 H10 118.4 . .
N4 C11 C12 123.80(17) . .
N4 C11 H11 118.1 . .
C12 C11 H11 118.1 . .
C11 C12 C8 118.88(17) . .
C11 C12 H12 120.6 . .
C8 C12 H12 120.6 . .
N5 C13 S1 179.04(18) . .
N6 C14 C15 179.2(3) . .
C14 C15 H15A 109.5 . .
C14 C15 H15B 109.5 . .
H15A C15 H15B 109.5 . .
C14 C15 H15C 109.5 . .
H15A C15 H15C 109.5 . .
H15B C15 H15C 109.5 . .
C1 N1 C5 117.16(15) . .
C1 N1 Mn1 120.29(12) . .
C5 N1 Mn1 122.20(11) . .
C6 N2 N3 118.18(14) . .
C6 N2 H2A 120.9 . .
N3 N2 H2A 120.9 . .
C7 N3 N2 116.12(15) . .
C11 N4 C10 117.04(15) . .
C11 N4 Mn1 115.33(12) . 2_556
C10 N4 Mn1 127.44(12) . 2_556
C13 N5 Mn1 159.03(14) . .
N5 Mn1 N5 180.0 3_666 .
N5 Mn1 N4 88.75(7) 3_666 2_546
N5 Mn1 N4 91.25(7) . 2_546
N5 Mn1 N4 91.25(7) 3_666 4_675
N5 Mn1 N4 88.75(7) . 4_675
N4 Mn1 N4 180.00(6) 2_546 4_675
N5 Mn1 N1 91.03(6) 3_666 3_666
N5 Mn1 N1 88.97(6) . 3_666
N4 Mn1 N1 85.73(6) 2_546 3_666
N4 Mn1 N1 94.27(6) 4_675 3_666
N5 Mn1 N1 88.97(6) 3_666 .
N5 Mn1 N1 91.03(6) . .
N4 Mn1 N1 94.27(6) 2_546 .
N4 Mn1 N1 85.73(6) 4_675 .
N1 Mn1 N1 180.00(7) 3_666 .
N7 C16 C17 171.1(11) . .
N8 C18 C19 166.9(13) . .
C18 C19 H19A 109.5 . .
C18 C19 H19B 109.5 . .
H19A C19 H19B 109.5 . .
C18 C19 H19C 109.5 . .
H19A C19 H19C 109.5 . .
H19B C19 H19C 109.5 . .

loop_
_geom_bond_atom_site_label_1
_geom_bond_atom_site_label_2
_geom_bond_distance
_geom_bond_site_symmetry_2
C1 N1 1.344(2) .
C1 C2 1.385(2) .
C1 H1 0.9500 .
C2 C3 1.395(2) .
C2 H2 0.9500 .
C3 C4 1.386(2) .
C3 C6 1.501(2) .
C4 C5 1.386(2) .
C4 H4 0.9500 .
C5 N1 1.349(2) .
C5 H5 0.9500 .
C6 O1 1.228(2) .
C6 N2 1.356(2) .
C7 N3 1.280(2) .
C7 C8 1.473(2) .
C7 H7 0.9500 .
C8 C9 1.390(3) .
C8 C12 1.397(3) .
C9 C10 1.386(3) .
C9 H9 0.9500 .
C10 N4 1.345(2) .
C10 H10 0.9500 .
C11 N4 1.341(2) .
C11 C12 1.383(2) .
C11 H11 0.9500 .
C12 H12 0.9500 .
C13 N5 1.161(2) .
C13 S1 1.624(2) .
C14 N6 1.142(4) .
C14 C15 1.449(4) .
C15 H15A 0.9800 .
C15 H15B 0.9800 .
C15 H15C 0.9800 .
N1 Mn1 2.3233(17) .
N2 N3 1.374(2) .
N2 H2A 0.8800 .
N4 Mn1 2.2992(16) 2_556
N5 Mn1 2.1605(18) .
Mn1 N5 2.1605(18) 3_666
Mn1 N4 2.2992(16) 2_546
Mn1 N4 2.2992(16) 4_675
Mn1 N1 2.3233(17) 3_666
N7 C16 1.168(7) .
C16 C17 1.440(7) .
C17 H17A 0.9800 .
C17 H17B 0.9800 .
C17 H17C 0.9800 .
N8 C18 1.152(7) .
C18 C19 1.458(7) .
C19 H19A 0.9800 .
C19 H19B 0.9800 .
C19 H19C 0.9800 .

loop_
_geom_torsion_atom_site_label_1
_geom_torsion_atom_site_label_2
_geom_torsion_atom_site_label_3
_geom_torsion_atom_site_label_4
_geom_torsion
_geom_torsion_site_symmetry_4
N1 C1 C2 C3 0.4(3) .
C1 C2 C3 C4 1.9(3) .
C1 C2 C3 C6 -173.78(17) .
C2 C3 C4 C5 -1.8(3) .
C6 C3 C4 C5 174.16(16) .
C3 C4 C5 N1 -0.5(3) .
C4 C3 C6 O1 -11.7(3) .
C2 C3 C6 O1 164.05(18) .
C4 C3 C6 N2 170.33(16) .
C2 C3 C6 N2 -14.0(3) .
N3 C7 C8 C9 -170.13(19) .
N3 C7 C8 C12 7.0(3) .
C12 C8 C9 C10 -1.1(3) .
C7 C8 C9 C10 176.10(19) .
C8 C9 C10 N4 1.4(3) .
N4 C11 C12 C8 0.1(3) .
C9 C8 C12 C11 0.4(3) .
C7 C8 C12 C11 -176.78(19) .
C2 C1 N1 C5 -2.6(3) .
C2 C1 N1 Mn1 170.70(15) .
C4 C5 N1 C1 2.7(3) .
C4 C5 N1 Mn1 -170.49(14) .
O1 C6 N2 N3 -3.6(3) .
C3 C6 N2 N3 174.37(15) .
C8 C7 N3 N2 176.22(16) .
C6 N2 N3 C7 178.56(17) .
C12 C11 N4 C10 0.1(3) .
C12 C11 N4 Mn1 175.43(16) 2_556
C9 C10 N4 C11 -0.9(3) .
C9 C10 N4 Mn1 -175.53(16) 2_556
C13 N5 Mn1 N4 171.4(4) 2_546
C13 N5 Mn1 N4 -8.6(4) 4_675
C13 N5 Mn1 N1 -102.9(4) 3_666
C13 N5 Mn1 N1 77.1(4) .
C1 N1 Mn1 N5 165.35(14) 3_666
C5 N1 Mn1 N5 -21.66(14) 3_666
C1 N1 Mn1 N5 -14.65(14) .
C5 N1 Mn1 N5 158.34(14) .
C1 N1 Mn1 N4 -105.97(14) 2_546
C5 N1 Mn1 N4 67.01(14) 2_546
C1 N1 Mn1 N4 74.03(14) 4_675
C5 N1 Mn1 N4 -112.99(14) 4_675
